data_2242075
loop_
_publ_author_name
'Kvyatkovskaya, Elisaveta A.'
'Zaytsev, Vladimir P.'
'Zubkov, Fedor I.'
'Dorovatovskii, Pavel V.'
'Zubavichus, Yan V.'
'Khrustalev, Victor N.'

_publ_section_title
;
 Interaction between maleic acid and <i>N</i>-<i>R</i>-furfurylamines:
 crystal structure of
 2-methyl-<i>N</i>-[(5-phenylfuran-2-yl)methyl]propan-2-aminium
 (2<i>Z</i>)-3-carboxyacrylate and
 <i>N</i>-[(5-iodofuran-2-yl)methyl]-2-methylpropan-2-aminium
 (2<i>Z</i>)-3-carboxyprop-2-enoate
;
_journal_coeditor_code HB7663
_journal_issue 4
_journal_name_full 'Acta Crystallographica Section E'
_journal_page_first 515
_journal_page_last 519
_journal_paper_doi 10.1107/S2056989017003541
_journal_volume 73
_journal_year 2017
_chemical_formula_iupac 'C15 H20 N O +, C4 H3 O4 -'
_chemical_formula_moiety 'C15 H20 N O +, C4 H3 O4 -'
_chemical_formula_sum 'C19 H23 N O5'
_chemical_formula_weight 345.38
_chemical_name_systematic
;
2-Methyl-<i>N</i>-[(5-phenylfuran-2-yl)methyl]propan-2-aminium
(2<i>Z</i>)-3-carboxyacrylate
;
_space_group_crystal_system triclinic
_space_group_IT_number 2
_space_group_name_Hall '-P 1'
_space_group_name_H-M_alt 'P -1'
_symmetry_space_group_name_Hall '-P 1'
_symmetry_space_group_name_H-M 'P -1'
_atom_sites_solution_hydrogens mixed
_atom_sites_solution_primary difmap
_atom_sites_solution_secondary difmap
_audit_creation_method SHELXL-2015
_cell_angle_alpha 94.3870(10)
_cell_angle_beta 94.5520(10)
_cell_angle_gamma 91.5780(10)
_cell_formula_units_Z 2
_cell_length_a 7.5177(4)
_cell_length_b 9.8339(6)
_cell_length_c 12.1951(7)
_cell_measurement_reflns_used 2186
_cell_measurement_temperature 120(2)
_cell_measurement_theta_max 31.47
_cell_measurement_theta_min 2.57
_cell_volume 895.57(9)
_computing_cell_refinement
;
SAINT (Bruker, 2001)
;
_computing_data_collection
;
APEX2 (Bruker, 2005)
;
_computing_data_reduction
;
SAINT (Bruker, 2001)
;
_computing_molecular_graphics
;
SHELXTL (Sheldrick, 2008)
;
_computing_publication_material
;
SHELXTL (Sheldrick, 2008)
;
_computing_structure_refinement
;
SHELXL2014 (Sheldrick, 2015b)
;
_computing_structure_solution
;
SHELXT (Sheldrick, 2015a)
;
_diffrn_ambient_temperature 120(2)
_diffrn_measured_fraction_theta_full 1.000
_diffrn_measured_fraction_theta_max 0.995
_diffrn_measurement_device_type 'Bruker APEXII CCD'
_diffrn_measurement_method '\f and \w scans'
_diffrn_radiation_type MoK\a
_diffrn_radiation_wavelength 0.71073
_diffrn_reflns_av_R_equivalents 0.0472
_diffrn_reflns_limit_h_max 11
_diffrn_reflns_limit_h_min -11
_diffrn_reflns_limit_k_max 14
_diffrn_reflns_limit_k_min -14
_diffrn_reflns_limit_l_max 18
_diffrn_reflns_limit_l_min -18
_diffrn_reflns_number 14165
_diffrn_reflns_theta_full 25.242
_diffrn_reflns_theta_max 32.687
_diffrn_reflns_theta_min 2.078
_exptl_absorpt_coefficient_mu 0.093
_exptl_absorpt_correction_T_max 0.977
_exptl_absorpt_correction_T_min 0.966
_exptl_absorpt_correction_type multi-scan
_exptl_absorpt_process_details
;
(SADABS; Sheldrick, 2003)
;
_exptl_crystal_colour colourless
_exptl_crystal_density_diffrn 1.281
_exptl_crystal_description prism
_exptl_crystal_F_000 368
_exptl_crystal_size_max 0.30
_exptl_crystal_size_mid 0.25
_exptl_crystal_size_min 0.20
_refine_diff_density_max 0.310
_refine_diff_density_min -0.261
_refine_ls_extinction_method none
_refine_ls_goodness_of_fit_ref 1.004
_refine_ls_hydrogen_treatment mixed
_refine_ls_matrix_type full
_refine_ls_number_parameters 238
_refine_ls_number_reflns 6555
_refine_ls_number_restraints 0
_refine_ls_restrained_S_all 1.004
_refine_ls_R_factor_all 0.1013
_refine_ls_R_factor_gt 0.0530
_refine_ls_shift/su_max 0.000
_refine_ls_shift/su_mean 0.000
_refine_ls_structure_factor_coef Fsqd
_refine_ls_weighting_details 'w=1/[\s^2^(Fo^2^)+(0.0454P)^2^] where P=(Fo^2^+2Fc^2^)/3'
_refine_ls_weighting_scheme calc
_refine_ls_wR_factor_gt 0.1044
_refine_ls_wR_factor_ref 0.1215
_reflns_number_gt 3947
_reflns_number_total 6555
_reflns_threshold_expression 'I > 2\s(I)'
_cod_data_source_file hb7663sup1.cif
_cod_data_source_block I
_cod_database_code 2242075
_shelx_space_group_comment
;
The symmetry employed for this shelxl refinement is uniquely defined
by the following loop, which should always be used as a source of
symmetry information in preference to the above space-group names.
They are only intended as comments.
;
_shelx_estimated_absorpt_t_min 0.973
_shelx_estimated_absorpt_t_max 0.982
_shelxl_version_number 2014/6

loop_
_space_group_symop_operation_xyz
'x, y, z'
'-x, -y, -z'

loop_
_atom_site_type_symbol
_atom_site_label
_atom_site_fract_x
_atom_site_fract_y
_atom_site_fract_z
_atom_site_U_iso_or_equiv
_atom_site_adp_type
_atom_site_calc_flag
_atom_site_occupancy
O O1 0.92461(12) 0.90909(9) 0.24482(7) 0.0223(2) Uani d 1
N N1 1.20595(14) 0.76402(11) 0.11610(9) 0.0175(2) Uani d 1
H H1A 1.2498(18) 0.6949(15) 0.1627(12) 0.021 Uiso d 1
H H1B 1.2370(19) 0.8484(15) 0.1545(12) 0.021 Uiso d 1
C C1 1.00641(17) 0.74679(14) 0.09978(11) 0.0223(3) Uani d 1
H H1C 0.9596 0.8102 0.0461 0.027 Uiso calc 1
H H1D 0.9736 0.6525 0.0691 0.027 Uiso calc 1
C C2 0.92419(17) 0.77432(13) 0.20536(11) 0.0216(3) Uani d 1
C C3 0.84120(18) 0.69612(15) 0.27361(12) 0.0264(3) Uani d 1
H H3 0.8233 0.5998 0.2652 0.032 Uiso calc 1
C C4 0.78576(19) 0.78600(15) 0.36059(12) 0.0272(3) Uani d 1
H H4 0.7229 0.7610 0.4210 0.033 Uiso calc 1
C C5 0.83939(17) 0.91370(14) 0.34107(11) 0.0222(3) Uani d 1
C C6 0.82740(17) 1.04880(14) 0.39825(11) 0.0229(3) Uani d 1
C C7 0.89734(18) 1.16539(15) 0.35647(12) 0.0262(3) Uani d 1
H H7 0.9550 1.1572 0.2898 0.031 Uiso calc 1
C C8 0.88348(19) 1.29304(16) 0.41130(12) 0.0296(3) Uani d 1
H H8 0.9325 1.3716 0.3824 0.036 Uiso calc 1
C C9 0.79823(19) 1.30640(16) 0.50820(12) 0.0302(3) Uani d 1
H H9 0.7881 1.3940 0.5454 0.036 Uiso calc 1
C C10 0.72778(19) 1.19148(16) 0.55059(11) 0.0286(3) Uani d 1
H H10 0.6689 1.2005 0.6167 0.034 Uiso calc 1
C C11 0.74308(18) 1.06376(16) 0.49678(11) 0.0260(3) Uani d 1
H H11 0.6960 0.9854 0.5269 0.031 Uiso calc 1
C C12 1.30888(17) 0.75667(13) 0.01359(11) 0.0200(3) Uani d 1
C C13 1.50545(18) 0.75962(15) 0.05686(12) 0.0265(3) Uani d 1
H H13A 1.5326 0.8418 0.1067 0.040 Uiso calc 1
H H13B 1.5804 0.7604 -0.0053 0.040 Uiso calc 1
H H13C 1.5294 0.6785 0.0969 0.040 Uiso calc 1
C C14 1.25942(19) 0.62298(14) -0.05538(12) 0.0262(3) Uani d 1
H H14A 1.1346 0.6240 -0.0853 0.039 Uiso calc 1
H H14B 1.2751 0.5465 -0.0089 0.039 Uiso calc 1
H H14C 1.3368 0.6126 -0.1163 0.039 Uiso calc 1
C C15 1.26620(19) 0.88007(15) -0.05105(12) 0.0262(3) Uani d 1
H H15A 1.2918 0.9639 -0.0029 0.039 Uiso calc 1
H H15B 1.1397 0.8753 -0.0779 0.039 Uiso calc 1
H H15C 1.3397 0.8804 -0.1139 0.039 Uiso calc 1
O O2 0.34880(14) 0.57638(10) 0.25174(8) 0.0310(2) Uani d 1
O O3 0.19310(13) 0.40290(11) 0.15970(8) 0.0306(2) Uani d 1
O O4 0.34720(13) -0.00091(10) 0.23666(8) 0.0279(2) Uani d 1
O O5 0.19913(12) 0.15695(10) 0.14960(8) 0.0255(2) Uani d 1
H H5O 0.190(2) 0.2747(18) 0.1531(13) 0.038 Uiso d 1
C C16 0.31067(18) 0.45314(14) 0.23545(11) 0.0226(3) Uani d 1
C C17 0.40964(18) 0.36056(14) 0.30859(11) 0.0235(3) Uani d 1
H H17 0.4830 0.4061 0.3680 0.028 Uiso calc 1
C C18 0.41217(18) 0.22465(14) 0.30440(11) 0.0226(3) Uani d 1
H H18 0.4888 0.1892 0.3602 0.027 Uiso calc 1
C C19 0.31356(17) 0.11924(14) 0.22580(11) 0.0210(3) Uani d 1

loop_
_atom_site_aniso_label
_atom_site_aniso_U_11
_atom_site_aniso_U_22
_atom_site_aniso_U_33
_atom_site_aniso_U_12
_atom_site_aniso_U_13
_atom_site_aniso_U_23
O1 0.0221(5) 0.0253(5) 0.0199(5) 0.0034(4) 0.0041(4) 0.0016(4)
N1 0.0174(5) 0.0160(5) 0.0189(5) 0.0008(4) -0.0002(4) 0.0010(4)
C1 0.0167(6) 0.0276(7) 0.0217(6) 0.0006(5) -0.0003(5) -0.0016(5)
C2 0.0178(6) 0.0236(7) 0.0225(6) 0.0032(5) -0.0012(5) -0.0011(5)
C3 0.0246(7) 0.0266(7) 0.0281(7) 0.0009(6) 0.0022(6) 0.0025(6)
C4 0.0254(7) 0.0333(8) 0.0242(7) 0.0024(6) 0.0068(6) 0.0056(6)
C5 0.0181(6) 0.0320(7) 0.0172(6) 0.0057(5) 0.0023(5) 0.0039(5)
C6 0.0183(6) 0.0309(7) 0.0197(6) 0.0072(5) -0.0001(5) 0.0022(5)
C7 0.0242(7) 0.0325(8) 0.0223(7) 0.0043(6) 0.0039(5) 0.0022(6)
C8 0.0276(7) 0.0318(8) 0.0293(8) 0.0040(6) 0.0008(6) 0.0020(6)
C9 0.0289(7) 0.0348(8) 0.0252(7) 0.0090(6) -0.0028(6) -0.0064(6)
C10 0.0252(7) 0.0417(9) 0.0189(7) 0.0105(6) 0.0005(5) -0.0004(6)
C11 0.0227(7) 0.0359(8) 0.0197(7) 0.0077(6) 0.0006(5) 0.0038(6)
C12 0.0189(6) 0.0220(6) 0.0193(6) 0.0012(5) 0.0031(5) 0.0007(5)
C13 0.0207(6) 0.0299(8) 0.0291(7) 0.0013(6) 0.0037(6) 0.0026(6)
C14 0.0260(7) 0.0261(7) 0.0257(7) 0.0021(6) 0.0042(6) -0.0051(6)
C15 0.0287(7) 0.0276(7) 0.0229(7) 0.0005(6) 0.0025(6) 0.0062(5)
O2 0.0433(6) 0.0204(5) 0.0294(6) 0.0081(4) 0.0000(5) 0.0026(4)
O3 0.0296(5) 0.0296(6) 0.0318(6) 0.0042(4) -0.0079(4) 0.0075(4)
O4 0.0333(6) 0.0196(5) 0.0301(5) -0.0014(4) -0.0006(4) -0.0001(4)
O5 0.0256(5) 0.0284(5) 0.0215(5) -0.0018(4) -0.0041(4) 0.0021(4)
C16 0.0233(6) 0.0250(7) 0.0203(6) 0.0077(5) 0.0039(5) 0.0025(5)
C17 0.0254(7) 0.0222(7) 0.0217(7) 0.0024(5) -0.0045(5) -0.0003(5)
C18 0.0225(6) 0.0226(7) 0.0218(6) 0.0029(5) -0.0042(5) 0.0021(5)
C19 0.0206(6) 0.0230(7) 0.0191(6) -0.0007(5) 0.0031(5) 0.0000(5)

loop_
_atom_type_symbol
_atom_type_description
_atom_type_scat_dispersion_real
_atom_type_scat_dispersion_imag
_atom_type_scat_source
C C 0.0033 0.0016 'International Tables Vol C Tables 4.2.6.8 and 6.1.1.4'
H H 0.0000 0.0000 'International Tables Vol C Tables 4.2.6.8 and 6.1.1.4'
N N 0.0061 0.0033 'International Tables Vol C Tables 4.2.6.8 and 6.1.1.4'
O O 0.0106 0.0060 'International Tables Vol C Tables 4.2.6.8 and 6.1.1.4'

loop_
_geom_angle_atom_site_label_1
_geom_angle_atom_site_label_2
_geom_angle_atom_site_label_3
_geom_angle
C2 O1 C5 106.85(10)
C1 N1 C12 117.49(10)
C1 N1 H1A 108.0(8)
C12 N1 H1A 108.0(8)
C1 N1 H1B 109.6(9)
C12 N1 H1B 106.5(9)
H1A N1 H1B 106.6(12)
C2 C1 N1 111.02(10)
C2 C1 H1C 109.4
N1 C1 H1C 109.4
C2 C1 H1D 109.4
N1 C1 H1D 109.4
H1C C1 H1D 108.0
C3 C2 O1 109.83(12)
C3 C2 C1 134.49(13)
O1 C2 C1 115.65(12)
C2 C3 C4 106.78(13)
C2 C3 H3 126.6
C4 C3 H3 126.6
C5 C4 C3 107.10(12)
C5 C4 H4 126.4
C3 C4 H4 126.4
C4 C5 O1 109.43(12)
C4 C5 C6 134.61(13)
O1 C5 C6 115.96(12)
C7 C6 C11 118.51(13)
C7 C6 C5 121.38(12)
C11 C6 C5 120.11(13)
C8 C7 C6 120.65(13)
C8 C7 H7 119.7
C6 C7 H7 119.7
C7 C8 C9 120.20(15)
C7 C8 H8 119.9
C9 C8 H8 119.9
C10 C9 C8 119.80(14)
C10 C9 H9 120.1
C8 C9 H9 120.1
C11 C10 C9 120.17(13)
C11 C10 H10 119.9
C9 C10 H10 119.9
C10 C11 C6 120.67(14)
C10 C11 H11 119.7
C6 C11 H11 119.7
N1 C12 C15 108.92(10)
N1 C12 C14 109.41(11)
C15 C12 C14 111.64(11)
N1 C12 C13 105.08(10)
C15 C12 C13 111.28(11)
C14 C12 C13 110.29(11)
C12 C13 H13A 109.5
C12 C13 H13B 109.5
H13A C13 H13B 109.5
C12 C13 H13C 109.5
H13A C13 H13C 109.5
H13B C13 H13C 109.5
C12 C14 H14A 109.5
C12 C14 H14B 109.5
H14A C14 H14B 109.5
C12 C14 H14C 109.5
H14A C14 H14C 109.5
H14B C14 H14C 109.5
C12 C15 H15A 109.5
C12 C15 H15B 109.5
H15A C15 H15B 109.5
C12 C15 H15C 109.5
H15A C15 H15C 109.5
H15B C15 H15C 109.5
C16 O3 H5O 111.3(7)
C19 O5 H5O 111.7(8)
O2 C16 O3 123.38(13)
O2 C16 C17 116.77(12)
O3 C16 C17 119.85(12)
C18 C17 C16 130.78(13)
C18 C17 H17 114.6
C16 C17 H17 114.6
C17 C18 C19 130.28(12)
C17 C18 H18 114.9
C19 C18 H18 114.9
O4 C19 O5 123.00(12)
O4 C19 C18 117.33(12)
O5 C19 C18 119.67(12)

loop_
_geom_bond_atom_site_label_1
_geom_bond_atom_site_label_2
_geom_bond_distance
O1 C2 1.3747(16)
O1 C5 1.3796(15)
N1 C1 1.5007(16)
N1 C12 1.5198(16)
N1 H1A 0.968(15)
N1 H1B 0.936(15)
C1 C2 1.4817(18)
C1 H1C 0.9900
C1 H1D 0.9900
C2 C3 1.352(2)
C3 C4 1.424(2)
C3 H3 0.9500
C4 C5 1.353(2)
C4 H4 0.9500
C5 C6 1.4609(19)
C6 C7 1.396(2)
C6 C11 1.4022(19)
C7 C8 1.387(2)
C7 H7 0.9500
C8 C9 1.388(2)
C8 H8 0.9500
C9 C10 1.387(2)
C9 H9 0.9500
C10 C11 1.384(2)
C10 H10 0.9500
C11 H11 0.9500
C12 C15 1.5247(19)
C12 C14 1.5259(18)
C12 C13 1.5279(18)
C13 H13A 0.9800
C13 H13B 0.9800
C13 H13C 0.9800
C14 H14A 0.9800
C14 H14B 0.9800
C14 H14C 0.9800
C15 H15A 0.9800
C15 H15B 0.9800
C15 H15C 0.9800
O2 C16 1.2351(17)
O3 C16 1.2866(17)
O3 H5O 1.257(17)
O4 C19 1.2300(16)
O5 C19 1.2979(16)
O5 H5O 1.160(17)
C16 C17 1.4947(19)
C17 C18 1.3343(18)
C17 H17 0.9500
C18 C19 1.4952(18)
C18 H18 0.9500

loop_
_geom_hbond_atom_site_label_D
_geom_hbond_atom_site_label_H
_geom_hbond_atom_site_label_A
_geom_hbond_site_symmetry_A
_geom_hbond_distance_DH
_geom_hbond_distance_HA
_geom_hbond_distance_DA
_geom_hbond_angle_DHA
O5 H5O O3 . 1.160(17) 1.257(17) 2.4142(14) 175.3(15)
N1 H1A O2 1_655 0.968(15) 1.790(15) 2.7547(15) 174.9(13)
N1 H1B O4 1_665 0.936(15) 1.860(15) 2.7803(14) 167.4(13)

loop_
_geom_torsion_atom_site_label_1
_geom_torsion_atom_site_label_2
_geom_torsion_atom_site_label_3
_geom_torsion_atom_site_label_4
_geom_torsion
C12 N1 C1 C2 -172.59(11)
C5 O1 C2 C3 0.25(14)
C5 O1 C2 C1 178.57(11)
N1 C1 C2 C3 -109.20(17)
N1 C1 C2 O1 73.02(14)
O1 C2 C3 C4 0.17(15)
C1 C2 C3 C4 -177.70(14)
C2 C3 C4 C5 -0.53(16)
C3 C4 C5 O1 0.70(16)
C3 C4 C5 C6 -178.87(14)
C2 O1 C5 C4 -0.60(14)
C2 O1 C5 C6 179.06(11)
C4 C5 C6 C7 -179.94(15)
O1 C5 C6 C7 0.51(18)
C4 C5 C6 C11 -0.5(2)
O1 C5 C6 C11 179.98(11)
C11 C6 C7 C8 0.0(2)
C5 C6 C7 C8 179.45(13)
C6 C7 C8 C9 -0.6(2)
C7 C8 C9 C10 0.4(2)
C8 C9 C10 C11 0.3(2)
C9 C10 C11 C6 -0.9(2)
C7 C6 C11 C10 0.8(2)
C5 C6 C11 C10 -178.73(12)
C1 N1 C12 C15 67.55(14)
C1 N1 C12 C14 -54.73(14)
C1 N1 C12 C13 -173.13(11)
O2 C16 C17 C18 -172.20(14)
O3 C16 C17 C18 7.4(2)
C16 C17 C18 C19 -1.3(3)
C17 C18 C19 O4 176.22(14)
C17 C18 C19 O5 -3.2(2)

_cod_database_fobs_code 2242075
